data_4077840
loop_
_publ_author_name
'Esteruelas, Miguel A.'
'L\'opez, Ana M.'
'Mora, Malka'
'O\~nate, Enrique'

_publ_section_title
;
 Reactions of Osmium--Pinacolboryl Complexes: Preparation of the First
 Vinylideneboronate Esters
;
_journal_issue 8
_journal_name_full Organometallics
_journal_page_first 2965
_journal_paper_doi 10.1021/om200485k
_journal_volume 31
_journal_year 2012
_chemical_formula_sum 'C52 H83 B O4 Os P2'
_chemical_formula_weight 1035.13
_chemical_name_systematic
; 
 ? 
;
_space_group_IT_number 14
_symmetry_cell_setting monoclinic
_symmetry_space_group_name_Hall '-P 2yn'
_symmetry_space_group_name_H-M 'P 1 21/n 1'
_atom_sites_solution_hydrogens calc
_atom_sites_solution_primary direct
_atom_sites_solution_secondary difmap
_audit_creation_method SHELXL-97
_cell_angle_alpha 90.00
_cell_angle_beta 90.1880(10)
_cell_angle_gamma 90.00
_cell_formula_units_Z 4
_cell_length_a 11.0486(6)
_cell_length_b 24.2722(14)
_cell_length_c 18.7190(11)
_cell_measurement_reflns_used 9860
_cell_measurement_temperature 100(2)
_cell_measurement_theta_max 29
_cell_measurement_theta_min 2.3
_cell_volume 5019.9(5)
_computing_cell_refinement 'SAINT+ v. 7.56a (Bruker AXS, 2008)'
_computing_data_collection 'apex2 v. 7.0 (Bruker AXS, 2009)'
_computing_data_reduction 'SAINT+ v. 7.56a (Bruker AXS, 2008)'
_computing_molecular_graphics 'XP, SHELXTL v. 6.14 (Bruker, 2000)'
_computing_publication_material 'XCIF, SHELXTL v. 6.14 (Bruker, 2000)'
_computing_structure_refinement 'SHELXL-97 (Sheldrick, 1997)'
_computing_structure_solution 'SHELXS-97 (Sheldrick, 1990)'
_diffrn_ambient_temperature 100(2)
_diffrn_detector_area_resol_mean 8.26
_diffrn_measured_fraction_theta_full 1.000
_diffrn_measured_fraction_theta_max 0.934
_diffrn_measurement_device_type 'Bruker APEX DUO system'
_diffrn_measurement_method '\w rotations with narrow frames'
_diffrn_radiation_monochromator graphite
_diffrn_radiation_source 'fine-focus sealed tube'
_diffrn_radiation_type MoK\a
_diffrn_radiation_wavelength 0.71073
_diffrn_reflns_av_R_equivalents 0.0679
_diffrn_reflns_av_sigmaI/netI 0.0587
_diffrn_reflns_limit_h_max 13
_diffrn_reflns_limit_h_min -15
_diffrn_reflns_limit_k_max 33
_diffrn_reflns_limit_k_min -32
_diffrn_reflns_limit_l_max 25
_diffrn_reflns_limit_l_min -24
_diffrn_reflns_number 54946
_diffrn_reflns_theta_full 27.50
_diffrn_reflns_theta_max 29.57
_diffrn_reflns_theta_min 1.37
_diffrn_standards_decay_% 0
_exptl_absorpt_coefficient_mu 2.646
_exptl_absorpt_correction_T_max 0.9281
_exptl_absorpt_correction_T_min 0.7704
_exptl_absorpt_correction_type multi-scan
_exptl_absorpt_process_details
;
Absorption correction performed with SADABS program. This is based on the
method of Blessing: Blessing, R. H., Acta Crystallogr., Sect. A 1995, 51, 33.

SADABS: Area-Detector Absorption Correction. Bruker-AXS 
within SAINT+ v. 7.56a (Bruker AXS, 2008).
;
_exptl_crystal_colour 'pale yellow'
_exptl_crystal_density_diffrn 1.370
_exptl_crystal_density_method 'not measured'
_exptl_crystal_description 'irregular block'
_exptl_crystal_F_000 2152
_exptl_crystal_size_max 0.25
_exptl_crystal_size_mid 0.16
_exptl_crystal_size_min 0.12
_refine_diff_density_max 2.401
_refine_diff_density_min -0.708
_refine_diff_density_rms 0.112
_refine_ls_extinction_method none
_refine_ls_goodness_of_fit_ref 0.960
_refine_ls_hydrogen_treatment constr
_refine_ls_matrix_type full
_refine_ls_number_parameters 535
_refine_ls_number_reflns 13144
_refine_ls_number_restraints 10
_refine_ls_restrained_S_all 0.960
_refine_ls_R_factor_all 0.0494
_refine_ls_R_factor_gt 0.0339
_refine_ls_shift/su_max 0.012
_refine_ls_shift/su_mean 0.000
_refine_ls_structure_factor_coef Fsqd
_refine_ls_weighting_details 'calc w=1/[\s^2^(Fo^2^)+(0.0410P)^2^+0.0000P] where P=(Fo^2^+2Fc^2^)/3'
_refine_ls_weighting_scheme calc
_refine_ls_wR_factor_gt 0.0786
_refine_ls_wR_factor_ref 0.0823
_reflns_number_gt 10069
_reflns_number_total 13144
_reflns_threshold_expression >2sigma(I)
_cod_data_source_file om200485k_si_001.cif
_cod_data_source_block enriquenb24
_cod_original_sg_symbol_H-M P21/n
_cod_database_code 4077840

loop_
_symmetry_equiv_pos_as_xyz
'x, y, z'
'-x+1/2, y+1/2, -z+1/2'
'-x, -y, -z'
'x-1/2, -y-1/2, z-1/2'

loop_
_atom_site_label
_atom_site_type_symbol
_atom_site_fract_x
_atom_site_fract_y
_atom_site_fract_z
_atom_site_U_iso_or_equiv
_atom_site_adp_type
_atom_site_occupancy
_atom_site_symmetry_multiplicity
_atom_site_calc_flag
_atom_site_refinement_flags
_atom_site_disorder_assembly
_atom_site_disorder_group
Os Os 0.175881(11) 0.093626(5) 0.174939(6) 0.01830(4) Uani 1 1 d . . .
P1 P 0.19264(7) 0.19153(3) 0.16657(4) 0.01934(17) Uani 1 1 d . . .
P2 P 0.16949(8) -0.00449(3) 0.19009(4) 0.02173(17) Uani 1 1 d . . .
O1 O 0.0332(3) 0.09534(10) 0.03566(14) 0.0415(7) Uani 1 1 d . . .
O2 O 0.4414(2) 0.07991(11) 0.13102(16) 0.0406(7) Uani 1 1 d . . .
O3 O 0.2136(2) 0.10104(12) 0.40718(14) 0.0450(7) Uani 1 1 d . . .
O4 O 0.0379(2) 0.13394(12) 0.45413(14) 0.0452(7) Uani 1 1 d . . .
B1 B 0.0937(4) 0.11365(18) 0.3951(2) 0.0310(9) Uani 1 1 d . A .
C1 C 0.0949(3) 0.10059(12) 0.26359(18) 0.0249(7) Uani 1 1 d . A .
C2 C 0.0287(3) 0.10532(13) 0.32225(19) 0.0276(8) Uani 1 1 d . . .
C3 C -0.1096(4) 0.10409(13) 0.3172(2) 0.0316(8) Uani 1 1 d . A .
C4 C -0.1783(4) 0.08819(16) 0.3753(2) 0.0419(10) Uani 1 1 d . . .
H4 H -0.1402 0.0810 0.4199 0.050 Uiso 1 1 calc R A .
C5 C -0.3036(4) 0.08269(18) 0.3683(3) 0.0504(12) Uani 1 1 d . A .
H5 H -0.3507 0.0714 0.4081 0.061 Uiso 1 1 calc R . .
C6 C -0.3595(4) 0.09377(18) 0.3032(3) 0.0526(12) Uani 1 1 d . . .
H6 H -0.4450 0.0907 0.2989 0.063 Uiso 1 1 calc R A .
C7 C -0.2935(4) 0.10876(18) 0.2461(3) 0.0518(12) Uani 1 1 d . A .
H7 H -0.3320 0.1159 0.2016 0.062 Uiso 1 1 calc R . .
C8 C -0.1665(4) 0.11373(16) 0.2528(2) 0.0407(9) Uani 1 1 d . . .
H8 H -0.1198 0.1239 0.2124 0.049 Uiso 1 1 calc R A .
C9A C 0.2359(5) 0.1096(3) 0.4833(6) 0.0377(7) Uiso 0.801(3) 1 d PD A 1
C10A C 0.3616(5) 0.1319(2) 0.4923(3) 0.0489(7) Uiso 0.801(3) 1 d PD A 1
H10A H 0.4204 0.1041 0.4770 0.073 Uiso 0.801(3) 1 calc PR A 1
H10B H 0.3755 0.1410 0.5427 0.073 Uiso 0.801(3) 1 calc PR A 1
H10C H 0.3708 0.1652 0.4631 0.073 Uiso 0.801(3) 1 calc PR A 1
C11A C 0.2278(5) 0.0533(2) 0.5195(3) 0.0489(7) Uiso 0.801(3) 1 d PD A 1
H11A H 0.1454 0.0388 0.5144 0.073 Uiso 0.801(3) 1 calc PR A 1
H11B H 0.2477 0.0571 0.5703 0.073 Uiso 0.801(3) 1 calc PR A 1
H11C H 0.2851 0.0279 0.4970 0.073 Uiso 0.801(3) 1 calc PR A 1
C12A C 0.1336(4) 0.14896(19) 0.5050(3) 0.0377(7) Uiso 0.801(3) 1 d PD A 1
C13A C 0.1647(5) 0.2095(2) 0.4947(3) 0.0489(7) Uiso 0.801(3) 1 d PD A 1
H13A H 0.2007 0.2148 0.4475 0.073 Uiso 0.801(3) 1 calc PR A 1
H13B H 0.2226 0.2210 0.5316 0.073 Uiso 0.801(3) 1 calc PR A 1
H13C H 0.0909 0.2317 0.4985 0.073 Uiso 0.801(3) 1 calc PR A 1
C14A C 0.0834(6) 0.1405(2) 0.5803(3) 0.0489(7) Uiso 0.801(3) 1 d PD A 1
H14A H 0.0188 0.1673 0.5891 0.073 Uiso 0.801(3) 1 calc PR A 1
H14B H 0.1483 0.1458 0.6154 0.073 Uiso 0.801(3) 1 calc PR A 1
H14C H 0.0508 0.1031 0.5845 0.073 Uiso 0.801(3) 1 calc PR A 1
C9B C 0.2414(17) 0.1097(8) 0.484(2) 0.0377(7) Uiso 0.199(3) 1 d PD A 2
C10B C 0.312(2) 0.0638(9) 0.5208(12) 0.0489(7) Uiso 0.199(3) 1 d PD A 2
H10D H 0.2938 0.0286 0.4975 0.073 Uiso 0.199(3) 1 calc PR A 2
H10E H 0.2875 0.0620 0.5711 0.073 Uiso 0.199(3) 1 calc PR A 2
H10F H 0.3985 0.0714 0.5178 0.073 Uiso 0.199(3) 1 calc PR A 2
C11B C 0.293(2) 0.1678(8) 0.4832(12) 0.0489(7) Uiso 0.199(3) 1 d PD A 2
H11D H 0.3753 0.1671 0.4644 0.073 Uiso 0.199(3) 1 calc PR A 2
H11E H 0.2936 0.1823 0.5320 0.073 Uiso 0.199(3) 1 calc PR A 2
H11F H 0.2420 0.1914 0.4529 0.073 Uiso 0.199(3) 1 calc PR A 2
C12B C 0.1126(17) 0.1137(7) 0.5134(10) 0.0377(7) Uiso 0.199(3) 1 d PD A 2
C13B C 0.075(2) 0.0556(7) 0.5356(12) 0.0489(7) Uiso 0.199(3) 1 d PD A 2
H13D H -0.0124 0.0515 0.5304 0.073 Uiso 0.199(3) 1 calc PR A 2
H13E H 0.0985 0.0493 0.5855 0.073 Uiso 0.199(3) 1 calc PR A 2
H13F H 0.1164 0.0286 0.5050 0.073 Uiso 0.199(3) 1 calc PR A 2
C14B C 0.087(3) 0.1564(9) 0.5719(12) 0.0489(7) Uiso 0.199(3) 1 d PD A 2
H14D H 0.1051 0.1933 0.5538 0.073 Uiso 0.199(3) 1 calc PR A 2
H14E H 0.1389 0.1487 0.6135 0.073 Uiso 0.199(3) 1 calc PR A 2
H14F H 0.0022 0.1543 0.5860 0.073 Uiso 0.199(3) 1 calc PR A 2
C15 C 0.0919(3) 0.09273(13) 0.08644(18) 0.0270(7) Uani 1 1 d . . .
C16 C 0.3414(3) 0.08580(13) 0.14605(19) 0.0269(7) Uani 1 1 d . . .
C17 C 0.3147(3) 0.22496(14) 0.21669(17) 0.0278(7) Uani 1 1 d . . .
H17 H 0.2997 0.2654 0.2123 0.033 Uiso 1 1 calc R . .
C18 C 0.3063(4) 0.21199(16) 0.29709(19) 0.0383(9) Uani 1 1 d . . .
H18A H 0.3308 0.1733 0.3058 0.046 Uiso 1 1 calc R . .
H18B H 0.2217 0.2166 0.3134 0.046 Uiso 1 1 calc R . .
C19 C 0.3903(4) 0.25139(18) 0.3395(2) 0.0473(11) Uani 1 1 d . . .
H19A H 0.3620 0.2898 0.3334 0.057 Uiso 1 1 calc R . .
H19B H 0.3869 0.2422 0.3910 0.057 Uiso 1 1 calc R . .
C20 C 0.5186(4) 0.2465(2) 0.3136(2) 0.0563(13) Uani 1 1 d . . .
H20A H 0.5501 0.2094 0.3253 0.068 Uiso 1 1 calc R . .
H20B H 0.5697 0.2740 0.3387 0.068 Uiso 1 1 calc R . .
C21 C 0.5266(4) 0.2559(2) 0.2335(3) 0.0662(15) Uani 1 1 d . . .
H21A H 0.6109 0.2499 0.2176 0.079 Uiso 1 1 calc R . .
H21B H 0.5044 0.2945 0.2225 0.079 Uiso 1 1 calc R . .
C22 C 0.4406(3) 0.2162(2) 0.1922(2) 0.0492(11) Uani 1 1 d . . .
H22A H 0.4461 0.2234 0.1402 0.059 Uiso 1 1 calc R . .
H22B H 0.4649 0.1775 0.2010 0.059 Uiso 1 1 calc R . .
C23 C 0.2087(3) 0.21514(13) 0.07199(16) 0.0230(7) Uani 1 1 d . . .
H23 H 0.1285 0.2069 0.0494 0.028 Uiso 1 1 calc R . .
C24 C 0.2249(4) 0.27723(14) 0.06225(18) 0.0326(8) Uani 1 1 d . . .
H24A H 0.1640 0.2970 0.0912 0.039 Uiso 1 1 calc R . .
H24B H 0.3062 0.2882 0.0795 0.039 Uiso 1 1 calc R . .
C25 C 0.2110(4) 0.29373(16) -0.0159(2) 0.0409(10) Uani 1 1 d . . .
H25A H 0.1272 0.2859 -0.0319 0.049 Uiso 1 1 calc R . .
H25B H 0.2252 0.3338 -0.0207 0.049 Uiso 1 1 calc R . .
C26 C 0.2993(4) 0.26269(15) -0.06302(19) 0.0355(9) Uani 1 1 d . . .
H26A H 0.2836 0.2719 -0.1137 0.043 Uiso 1 1 calc R . .
H26B H 0.3831 0.2741 -0.0513 0.043 Uiso 1 1 calc R . .
C27 C 0.2865(4) 0.20119(15) -0.05229(19) 0.0376(9) Uani 1 1 d . . .
H27A H 0.3487 0.1820 -0.0810 0.045 Uiso 1 1 calc R . .
H27B H 0.2061 0.1893 -0.0698 0.045 Uiso 1 1 calc R . .
C28 C 0.3003(3) 0.18447(14) 0.02593(18) 0.0313(8) Uani 1 1 d . . .
H28A H 0.2876 0.1443 0.0307 0.038 Uiso 1 1 calc R . .
H28B H 0.3833 0.1931 0.0426 0.038 Uiso 1 1 calc R . .
C29 C 0.0566(3) 0.22891(14) 0.20016(18) 0.0286(8) Uani 1 1 d . . .
H29 H 0.0266 0.2059 0.2408 0.034 Uiso 1 1 calc R . .
C30 C 0.0699(3) 0.28646(15) 0.2311(2) 0.0355(8) Uani 1 1 d . . .
H30A H 0.0934 0.3123 0.1927 0.043 Uiso 1 1 calc R . .
H30B H 0.1351 0.2864 0.2675 0.043 Uiso 1 1 calc R . .
C31 C -0.0475(4) 0.30611(17) 0.2651(2) 0.0452(10) Uani 1 1 d . . .
H31A H -0.0366 0.3441 0.2835 0.054 Uiso 1 1 calc R . .
H31B H -0.0679 0.2820 0.3060 0.054 Uiso 1 1 calc R . .
C32 C -0.1518(4) 0.30519(17) 0.2102(3) 0.0520(12) Uani 1 1 d . . .
H32A H -0.2283 0.3158 0.2339 0.062 Uiso 1 1 calc R . .
H32B H -0.1354 0.3324 0.1720 0.062 Uiso 1 1 calc R . .
C33 C -0.1649(4) 0.24917(18) 0.1782(2) 0.0449(10) Uani 1 1 d . . .
H33A H -0.2282 0.2502 0.1406 0.054 Uiso 1 1 calc R . .
H33B H -0.1916 0.2230 0.2155 0.054 Uiso 1 1 calc R . .
C34 C -0.0471(3) 0.22875(15) 0.1458(2) 0.0339(8) Uani 1 1 d . . .
H34A H -0.0253 0.2526 0.1049 0.041 Uiso 1 1 calc R . .
H34B H -0.0589 0.1908 0.1276 0.041 Uiso 1 1 calc R . .
C35 C 0.2378(3) -0.02336(14) 0.27801(18) 0.0294(8) Uani 1 1 d . . .
H35 H 0.2051 0.0048 0.3118 0.035 Uiso 1 1 calc R . .
C36 C 0.3741(4) -0.01464(17) 0.2804(2) 0.0402(9) Uani 1 1 d . . .
H36A H 0.3947 0.0213 0.2585 0.048 Uiso 1 1 calc R . .
H36B H 0.4151 -0.0440 0.2529 0.048 Uiso 1 1 calc R . .
C37 C 0.4179(4) -0.01580(18) 0.3590(2) 0.0476(11) Uani 1 1 d . . .
H37A H 0.5074 -0.0133 0.3600 0.057 Uiso 1 1 calc R . .
H37B H 0.3855 0.0169 0.3842 0.057 Uiso 1 1 calc R . .
C38 C 0.3800(4) -0.06634(18) 0.3977(2) 0.0500(11) Uani 1 1 d . . .
H38A H 0.4025 -0.0628 0.4488 0.060 Uiso 1 1 calc R . .
H38B H 0.4238 -0.0985 0.3780 0.060 Uiso 1 1 calc R . .
C39 C 0.2453(4) -0.07630(17) 0.3918(2) 0.0456(10) Uani 1 1 d . . .
H39A H 0.2012 -0.0463 0.4165 0.055 Uiso 1 1 calc R . .
H39B H 0.2246 -0.1115 0.4155 0.055 Uiso 1 1 calc R . .
C40 C 0.2057(4) -0.07853(16) 0.3127(2) 0.0418(10) Uani 1 1 d . . .
H40A H 0.2479 -0.1090 0.2879 0.050 Uiso 1 1 calc R . .
H40B H 0.1174 -0.0851 0.3093 0.050 Uiso 1 1 calc R . .
C41 C 0.0199(3) -0.03891(14) 0.19188(18) 0.0281(7) Uani 1 1 d . . .
H41 H 0.0354 -0.0792 0.1984 0.034 Uiso 1 1 calc R . .
C42 C -0.0603(3) -0.02117(16) 0.2521(2) 0.0375(9) Uani 1 1 d . . .
H42A H -0.0808 0.0183 0.2462 0.045 Uiso 1 1 calc R . .
H42B H -0.0160 -0.0253 0.2978 0.045 Uiso 1 1 calc R . .
C43 C -0.1779(4) -0.0553(2) 0.2550(2) 0.0511(12) Uani 1 1 d . . .
H43A H -0.1582 -0.0943 0.2646 0.061 Uiso 1 1 calc R . .
H43B H -0.2296 -0.0417 0.2943 0.061 Uiso 1 1 calc R . .
C44 C -0.2461(4) -0.0508(2) 0.1849(2) 0.0525(12) Uani 1 1 d . . .
H44A H -0.3179 -0.0752 0.1863 0.063 Uiso 1 1 calc R . .
H44B H -0.2749 -0.0125 0.1785 0.063 Uiso 1 1 calc R . .
C45 C -0.1682(4) -0.06652(19) 0.1229(2) 0.0489(11) Uani 1 1 d . . .
H45A H -0.2135 -0.0605 0.0779 0.059 Uiso 1 1 calc R . .
H45B H -0.1477 -0.1062 0.1262 0.059 Uiso 1 1 calc R . .
C46 C -0.0512(4) -0.03242(18) 0.1218(2) 0.0413(10) Uani 1 1 d . . .
H46A H -0.0002 -0.0445 0.0814 0.050 Uiso 1 1 calc R . .
H46B H -0.0714 0.0069 0.1145 0.050 Uiso 1 1 calc R . .
C47 C 0.2597(4) -0.04294(14) 0.12220(19) 0.0324(8) Uani 1 1 d . . .
H47 H 0.3458 -0.0363 0.1364 0.039 Uiso 1 1 calc R . .
C48 C 0.2518(4) -0.02234(16) 0.04544(19) 0.0395(9) Uani 1 1 d . . .
H48A H 0.2682 0.0178 0.0445 0.047 Uiso 1 1 calc R . .
H48B H 0.1688 -0.0284 0.0270 0.047 Uiso 1 1 calc R . .
C49 C 0.3419(4) -0.05180(16) -0.0027(2) 0.0447(10) Uani 1 1 d . . .
H49A H 0.3293 -0.0394 -0.0526 0.054 Uiso 1 1 calc R . .
H49B H 0.4250 -0.0413 0.0116 0.054 Uiso 1 1 calc R . .
C50 C 0.3303(5) -0.11374(17) 0.0002(2) 0.0519(12) Uani 1 1 d . . .
H50A H 0.3957 -0.1308 -0.0283 0.062 Uiso 1 1 calc R . .
H50B H 0.2518 -0.1250 -0.0208 0.062 Uiso 1 1 calc R . .
C51 C 0.3383(5) -0.13393(17) 0.0765(2) 0.0566(13) Uani 1 1 d . . .
H51A H 0.4207 -0.1269 0.0952 0.068 Uiso 1 1 calc R . .
H51B H 0.3243 -0.1742 0.0774 0.068 Uiso 1 1 calc R . .
C52 C 0.2458(4) -0.10561(14) 0.1248(2) 0.0415(10) Uani 1 1 d . . .
H52A H 0.1630 -0.1158 0.1094 0.050 Uiso 1 1 calc R . .
H52B H 0.2570 -0.1185 0.1746 0.050 Uiso 1 1 calc R . .

loop_
_atom_site_aniso_label
_atom_site_aniso_U_11
_atom_site_aniso_U_22
_atom_site_aniso_U_33
_atom_site_aniso_U_23
_atom_site_aniso_U_13
_atom_site_aniso_U_12
Os 0.02424(7) 0.01447(6) 0.01620(6) 0.00091(5) -0.00030(4) -0.00137(5)
P1 0.0245(4) 0.0159(4) 0.0176(4) 0.0013(3) -0.0008(3) -0.0005(3)
P2 0.0321(4) 0.0149(4) 0.0181(4) 0.0001(3) -0.0004(3) -0.0017(3)
O1 0.0576(18) 0.0406(15) 0.0260(14) 0.0020(12) -0.0161(13) -0.0105(14)
O2 0.0343(15) 0.0335(15) 0.0541(18) 0.0050(13) 0.0125(13) 0.0052(12)
O3 0.0405(15) 0.072(2) 0.0229(13) -0.0068(13) -0.0020(12) 0.0041(14)
O4 0.0386(15) 0.063(2) 0.0342(15) -0.0110(14) -0.0087(12) 0.0114(14)
B1 0.033(2) 0.031(2) 0.030(2) 0.0069(18) -0.0042(18) 0.0017(18)
C1 0.0346(18) 0.0124(15) 0.0278(17) 0.0044(13) 0.0076(15) -0.0019(13)
C2 0.0332(19) 0.0190(17) 0.0308(19) -0.0011(14) -0.0006(15) -0.0016(14)
C3 0.040(2) 0.0195(18) 0.036(2) -0.0004(14) -0.0025(17) -0.0046(15)
C4 0.040(2) 0.041(2) 0.045(2) -0.0100(19) 0.0041(19) -0.0049(18)
C5 0.036(2) 0.052(3) 0.063(3) -0.019(2) 0.010(2) -0.012(2)
C6 0.026(2) 0.047(3) 0.085(4) -0.011(3) -0.002(2) -0.0031(19)
C7 0.033(2) 0.042(2) 0.080(4) 0.008(2) -0.009(2) -0.0035(19)
C8 0.041(2) 0.034(2) 0.048(2) 0.0095(19) 0.0008(19) -0.0025(18)
C15 0.0389(19) 0.0201(16) 0.0219(16) 0.0027(14) 0.0016(14) -0.0062(15)
C16 0.0351(19) 0.0156(16) 0.0299(18) 0.0022(13) 0.0043(15) 0.0000(14)
C17 0.0372(19) 0.0235(17) 0.0225(17) 0.0001(14) -0.0060(15) -0.0083(15)
C18 0.049(2) 0.039(2) 0.0272(18) 0.0032(17) -0.0074(17) -0.0115(19)
C19 0.061(3) 0.048(3) 0.034(2) -0.0053(19) -0.011(2) -0.009(2)
C20 0.037(2) 0.090(4) 0.042(3) -0.007(2) -0.018(2) -0.006(2)
C21 0.034(2) 0.114(5) 0.050(3) -0.015(3) -0.004(2) -0.024(3)
C22 0.036(2) 0.071(3) 0.040(2) -0.012(2) -0.0032(18) -0.003(2)
C23 0.0297(17) 0.0209(16) 0.0184(15) 0.0047(13) -0.0017(13) -0.0042(14)
C24 0.049(2) 0.0209(17) 0.0279(18) 0.0039(15) 0.0068(16) 0.0003(16)
C25 0.060(3) 0.030(2) 0.032(2) 0.0117(16) 0.0038(19) 0.0032(19)
C26 0.047(2) 0.038(2) 0.0213(17) 0.0086(16) -0.0004(16) -0.0086(18)
C27 0.055(2) 0.035(2) 0.0223(18) 0.0015(16) 0.0058(17) -0.0080(19)
C28 0.045(2) 0.0263(18) 0.0231(17) 0.0021(14) 0.0053(16) 0.0051(16)
C29 0.0345(18) 0.0237(17) 0.0275(18) 0.0014(14) 0.0016(15) 0.0085(15)
C30 0.037(2) 0.0287(19) 0.041(2) -0.0026(17) 0.0026(17) 0.0036(16)
C31 0.048(2) 0.034(2) 0.053(3) -0.011(2) 0.017(2) 0.0059(19)
C32 0.039(2) 0.036(2) 0.080(3) 0.005(2) 0.004(2) 0.0060(19)
C33 0.035(2) 0.045(2) 0.055(3) 0.001(2) -0.001(2) 0.0100(19)
C34 0.0340(19) 0.0271(19) 0.041(2) 0.0067(16) 0.0010(17) 0.0026(16)
C35 0.040(2) 0.0229(17) 0.0256(17) 0.0060(14) -0.0061(15) -0.0032(15)
C36 0.043(2) 0.040(2) 0.037(2) 0.0038(18) -0.0106(18) -0.0003(18)
C37 0.042(2) 0.051(3) 0.050(3) -0.001(2) -0.012(2) -0.001(2)
C38 0.068(3) 0.044(3) 0.038(2) 0.005(2) -0.014(2) 0.011(2)
C39 0.062(3) 0.039(2) 0.036(2) 0.0114(18) -0.010(2) 0.006(2)
C40 0.054(3) 0.029(2) 0.042(2) 0.0069(17) -0.004(2) 0.0015(18)
C41 0.0371(19) 0.0228(17) 0.0243(17) 0.0030(14) 0.0006(15) -0.0072(15)
C42 0.044(2) 0.036(2) 0.032(2) -0.0017(17) -0.0017(17) -0.0056(18)
C43 0.048(3) 0.068(3) 0.037(2) 0.002(2) 0.003(2) -0.023(2)
C44 0.046(2) 0.069(3) 0.043(3) 0.000(2) -0.004(2) -0.024(2)
C45 0.053(3) 0.056(3) 0.037(2) 0.000(2) -0.008(2) -0.025(2)
C46 0.047(2) 0.048(2) 0.029(2) 0.0027(18) -0.0062(18) -0.018(2)
C47 0.051(2) 0.0221(17) 0.0240(18) -0.0021(14) 0.0068(17) 0.0060(16)
C48 0.060(3) 0.033(2) 0.0263(19) -0.0027(16) 0.0091(18) 0.0054(19)
C49 0.063(3) 0.039(2) 0.032(2) -0.0011(18) 0.017(2) 0.002(2)
C50 0.080(3) 0.034(2) 0.042(2) -0.011(2) 0.018(2) 0.006(2)
C51 0.092(4) 0.027(2) 0.051(3) -0.005(2) 0.024(3) 0.011(2)
C52 0.070(3) 0.0210(19) 0.033(2) -0.0020(15) 0.014(2) 0.0018(18)

loop_
_atom_type_symbol
_atom_type_description
_atom_type_scat_dispersion_real
_atom_type_scat_dispersion_imag
_atom_type_scat_source
C C 0.0033 0.0016 'International Tables Vol C Tables 4.2.6.8 and 6.1.1.4'
H H 0.0000 0.0000 'International Tables Vol C Tables 4.2.6.8 and 6.1.1.4'
B B 0.0013 0.0007 'International Tables Vol C Tables 4.2.6.8 and 6.1.1.4'
O O 0.0106 0.0060 'International Tables Vol C Tables 4.2.6.8 and 6.1.1.4'
P P 0.1023 0.0942 'International Tables Vol C Tables 4.2.6.8 and 6.1.1.4'
Os Os -1.2165 7.6030 'International Tables Vol C Tables 4.2.6.8 and 6.1.1.4'

loop_
_geom_angle_atom_site_label_1
_geom_angle_atom_site_label_2
_geom_angle_atom_site_label_3
_geom_angle
C1 Os C15 122.34(15)
C1 Os C16 135.13(15)
C15 Os C16 102.53(15)
C1 Os P1 90.32(9)
C15 Os P1 89.54(10)
C16 Os P1 90.33(9)
C1 Os P2 88.33(9)
C15 Os P2 94.44(10)
C16 Os P2 87.91(9)
P1 Os P2 175.92(3)
C17 P1 C29 101.80(16)
C17 P1 C23 106.12(15)
C29 P1 C23 104.42(15)
C17 P1 Os 117.68(12)
C29 P1 Os 113.50(11)
C23 P1 Os 112.00(10)
C41 P2 C35 103.40(15)
C41 P2 C47 105.37(17)
C35 P2 C47 105.23(17)
C41 P2 Os 118.45(12)
C35 P2 Os 109.63(11)
C47 P2 Os 113.55(11)
B1 O3 C9A 106.7(3)
B1 O3 C9B 108.9(7)
C9A O3 C9B 2.3(8)
B1 O4 C12B 103.8(7)
B1 O4 C12A 106.8(3)
C12B O4 C12A 35.8(6)
O4 B1 O3 112.7(3)
O4 B1 C2 123.5(3)
O3 B1 C2 123.8(4)
C2 C1 Os 174.7(3)
C1 C2 C3 120.0(3)
C1 C2 B1 118.9(3)
C3 C2 B1 121.1(3)
C8 C3 C4 119.0(4)
C8 C3 C2 120.2(3)
C4 C3 C2 120.4(3)
C3 C4 C5 120.0(4)
C3 C4 H4 120.0
C5 C4 H4 120.0
C6 C5 C4 120.0(4)
C6 C5 H5 120.0
C4 C5 H5 120.0
C7 C6 C5 120.5(4)
C7 C6 H6 119.7
C5 C6 H6 119.7
C6 C7 C8 119.5(5)
C6 C7 H7 120.2
C8 C7 H7 120.2
C3 C8 C7 120.9(4)
C3 C8 H8 119.6
C7 C8 H8 119.6
O3 C9A C10A 108.4(6)
O3 C9A C11A 107.2(6)
C10A C9A C11A 109.2(5)
O3 C9A C12A 103.0(5)
C10A C9A C12A 115.3(6)
C11A C9A C12A 113.2(5)
O4 C12A C13A 108.7(4)
O4 C12A C14A 107.5(4)
C13A C12A C14A 109.1(4)
O4 C12A C9A 101.7(5)
C13A C12A C9A 113.6(4)
C14A C12A C9A 115.5(5)
O3 C9B C11B 101.8(19)
O3 C9B C10B 116(2)
C11B C9B C10B 119(2)
O3 C9B C12B 99.9(18)
C11B C9B C12B 106.7(18)
C10B C9B C12B 111(2)
C9B C10B H10D 109.5
C9B C10B H10E 109.5
H10D C10B H10E 109.5
C9B C10B H10F 109.5
H10D C10B H10F 109.5
H10E C10B H10F 109.5
C9B C11B H11D 109.5
C9B C11B H11E 109.5
H11D C11B H11E 109.5
C9B C11B H11F 109.5
H11D C11B H11F 109.5
H11E C11B H11F 109.5
O4 C12B C13B 111.3(14)
O4 C12B C14B 102.3(15)
C13B C12B C14B 112.4(16)
O4 C12B C9B 105.4(16)
C13B C12B C9B 106.8(15)
C14B C12B C9B 118(2)
C12B C13B H13D 109.5
C12B C13B H13E 109.5
H13D C13B H13E 109.5
C12B C13B H13F 109.5
H13D C13B H13F 109.5
H13E C13B H13F 109.5
C12B C14B H14D 109.5
C12B C14B H14E 109.5
H14D C14B H14E 109.5
C12B C14B H14F 109.5
H14D C14B H14F 109.5
H14E C14B H14F 109.5
O1 C15 Os 173.7(3)
O2 C16 Os 177.4(3)
C22 C17 C18 109.4(3)
C22 C17 P1 117.9(3)
C18 C17 P1 111.3(2)
C22 C17 H17 105.7
C18 C17 H17 105.7
P1 C17 H17 105.7
C17 C18 C19 109.7(3)
C17 C18 H18A 109.7
C19 C18 H18A 109.7
C17 C18 H18B 109.7
C19 C18 H18B 109.7
H18A C18 H18B 108.2
C20 C19 C18 110.5(4)
C20 C19 H19A 109.5
C18 C19 H19A 109.5
C20 C19 H19B 109.5
C18 C19 H19B 109.5
H19A C19 H19B 108.1
C19 C20 C21 111.3(4)
C19 C20 H20A 109.4
C21 C20 H20A 109.4
C19 C20 H20B 109.4
C21 C20 H20B 109.4
H20A C20 H20B 108.0
C20 C21 C22 111.1(4)
C20 C21 H21A 109.4
C22 C21 H21A 109.4
C20 C21 H21B 109.4
C22 C21 H21B 109.4
H21A C21 H21B 108.0
C17 C22 C21 109.2(3)
C17 C22 H22A 109.8
C21 C22 H22A 109.8
C17 C22 H22B 109.8
C21 C22 H22B 109.8
H22A C22 H22B 108.3
C28 C23 C24 109.6(3)
C28 C23 P1 116.8(2)
C24 C23 P1 115.2(2)
C28 C23 H23 104.6
C24 C23 H23 104.6
P1 C23 H23 104.6
C25 C24 C23 111.2(3)
C25 C24 H24A 109.4
C23 C24 H24A 109.4
C25 C24 H24B 109.4
C23 C24 H24B 109.4
H24A C24 H24B 108.0
C26 C25 C24 111.4(3)
C26 C25 H25A 109.4
C24 C25 H25A 109.4
C26 C25 H25B 109.4
C24 C25 H25B 109.4
H25A C25 H25B 108.0
C27 C26 C25 110.6(3)
C27 C26 H26A 109.5
C25 C26 H26A 109.5
C27 C26 H26B 109.5
C25 C26 H26B 109.5
H26A C26 H26B 108.1
C26 C27 C28 112.4(3)
C26 C27 H27A 109.1
C28 C27 H27A 109.1
C26 C27 H27B 109.1
C28 C27 H27B 109.1
H27A C27 H27B 107.9
C23 C28 C27 110.4(3)
C23 C28 H28A 109.6
C27 C28 H28A 109.6
C23 C28 H28B 109.6
C27 C28 H28B 109.6
H28A C28 H28B 108.1
C30 C29 C34 109.1(3)
C30 C29 P1 119.9(3)
C34 C29 P1 112.2(2)
C30 C29 H29 104.7
C34 C29 H29 104.7
P1 C29 H29 104.7
C29 C30 C31 111.5(3)
C29 C30 H30A 109.3
C31 C30 H30A 109.3
C29 C30 H30B 109.3
C31 C30 H30B 109.3
H30A C30 H30B 108.0
C30 C31 C32 110.6(3)
C30 C31 H31A 109.5
C32 C31 H31A 109.5
C30 C31 H31B 109.5
C32 C31 H31B 109.5
H31A C31 H31B 108.1
C33 C32 C31 110.6(3)
C33 C32 H32A 109.5
C31 C32 H32A 109.5
C33 C32 H32B 109.5
C31 C32 H32B 109.5
H32A C32 H32B 108.1
C32 C33 C34 112.0(4)
C32 C33 H33A 109.2
C34 C33 H33A 109.2
C32 C33 H33B 109.2
C34 C33 H33B 109.2
H33A C33 H33B 107.9
C33 C34 C29 112.0(3)
C33 C34 H34A 109.2
C29 C34 H34A 109.2
C33 C34 H34B 109.2
C29 C34 H34B 109.2
H34A C34 H34B 107.9
C36 C35 C40 109.9(3)
C36 C35 P2 112.9(2)
C40 C35 P2 119.7(3)
C36 C35 H35 104.2
C40 C35 H35 104.2
P2 C35 H35 104.2
C35 C36 C37 109.4(3)
C35 C36 H36A 109.8
C37 C36 H36A 109.8
C35 C36 H36B 109.8
C37 C36 H36B 109.8
H36A C36 H36B 108.2
C38 C37 C36 113.0(3)
C38 C37 H37A 109.0
C36 C37 H37A 109.0
C38 C37 H37B 109.0
C36 C37 H37B 109.0
H37A C37 H37B 107.8
C37 C38 C39 112.1(3)
C37 C38 H38A 109.2
C39 C38 H38A 109.2
C37 C38 H38B 109.2
C39 C38 H38B 109.2
H38A C38 H38B 107.9
C38 C39 C40 110.6(4)
C38 C39 H39A 109.5
C40 C39 H39A 109.5
C38 C39 H39B 109.5
C40 C39 H39B 109.5
H39A C39 H39B 108.1
C35 C40 C39 108.1(3)
C35 C40 H40A 110.1
C39 C40 H40A 110.1
C35 C40 H40B 110.1
C39 C40 H40B 110.1
H40A C40 H40B 108.4
C42 C41 C46 108.1(3)
C42 C41 P2 114.4(2)
C46 C41 P2 113.1(2)
C42 C41 H41 106.9
C46 C41 H41 106.9
P2 C41 H41 106.9
C41 C42 C43 111.8(3)
C41 C42 H42A 109.2
C43 C42 H42A 109.2
C41 C42 H42B 109.2
C43 C42 H42B 109.2
H42A C42 H42B 107.9
C44 C43 C42 110.4(3)
C44 C43 H43A 109.6
C42 C43 H43A 109.6
C44 C43 H43B 109.6
C42 C43 H43B 109.6
H43A C43 H43B 108.1
C45 C44 C43 111.5(4)
C45 C44 H44A 109.3
C43 C44 H44A 109.3
C45 C44 H44B 109.3
C43 C44 H44B 109.3
H44A C44 H44B 108.0
C44 C45 C46 111.1(4)
C44 C45 H45A 109.4
C46 C45 H45A 109.4
C44 C45 H45B 109.4
C46 C45 H45B 109.4
H45A C45 H45B 108.0
C41 C46 C45 111.2(3)
C41 C46 H46A 109.4
C45 C46 H46A 109.4
C41 C46 H46B 109.4
C45 C46 H46B 109.4
H46A C46 H46B 108.0
C48 C47 C52 110.6(3)
C48 C47 P2 116.7(2)
C52 C47 P2 114.9(3)
C48 C47 H47 104.4
C52 C47 H47 104.4
P2 C47 H47 104.4
C47 C48 C49 111.6(3)
C47 C48 H48A 109.3
C49 C48 H48A 109.3
C47 C48 H48B 109.3
C49 C48 H48B 109.3
H48A C48 H48B 108.0
C50 C49 C48 113.0(3)
C50 C49 H49A 109.0
C48 C49 H49A 109.0
C50 C49 H49B 109.0
C48 C49 H49B 109.0
H49A C49 H49B 107.8
C49 C50 C51 110.6(3)
C49 C50 H50A 109.5
C51 C50 H50A 109.5
C49 C50 H50B 109.5
C51 C50 H50B 109.5
H50A C50 H50B 108.1
C50 C51 C52 112.1(4)
C50 C51 H51A 109.2
C52 C51 H51A 109.2
C50 C51 H51B 109.2
C52 C51 H51B 109.2
H51A C51 H51B 107.9
C47 C52 C51 111.1(3)
C47 C52 H52A 109.4
C51 C52 H52A 109.4
C47 C52 H52B 109.4
C51 C52 H52B 109.4
H52A C52 H52B 108.0

loop_
_geom_bond_atom_site_label_1
_geom_bond_atom_site_label_2
_geom_bond_distance
Os C1 1.895(3)
Os C15 1.896(3)
Os C16 1.919(4)
Os P1 2.3888(8)
Os P2 2.3994(8)
P1 C17 1.830(3)
P1 C29 1.866(3)
P1 C23 1.870(3)
P2 C41 1.853(3)
P2 C35 1.865(3)
P2 C47 1.867(3)
O1 C15 1.151(4)
O2 C16 1.149(4)
O3 B1 1.377(5)
O3 C9A 1.459(11)
O3 C9B 1.48(4)
O4 B1 1.359(5)
O4 C12B 1.47(2)
O4 C12A 1.466(5)
B1 C2 1.553(5)
C1 C2 1.327(5)
C2 C3 1.531(5)
C3 C8 1.377(5)
C3 C4 1.383(6)
C4 C5 1.397(6)
C4 H4 0.9500
C5 C6 1.392(7)
C5 H5 0.9500
C6 C7 1.346(7)
C6 H6 0.9500
C7 C8 1.414(5)
C7 H7 0.9500
C8 H8 0.9500
C9A C10A 1.499(7)
C9A C11A 1.528(6)
C9A C12A 1.536(6)
C10A H10A 0.9800
C10A H10B 0.9800
C10A H10C 0.9800
C11A H11A 0.9800
C11A H11B 0.9800
C11A H11C 0.9800
C12A C13A 1.521(6)
C12A C14A 1.530(6)
C13A H13A 0.9800
C13A H13B 0.9800
C13A H13C 0.9800
C14A H14A 0.9800
C14A H14B 0.9800
C14A H14C 0.9800
C9B C11B 1.519(11)
C9B C10B 1.524(11)
C9B C12B 1.534(11)
C10B H10D 0.9800
C10B H10E 0.9800
C10B H10F 0.9800
C11B H11D 0.9800
C11B H11E 0.9800
C11B H11F 0.9800
C12B C13B 1.528(10)
C12B C14B 1.532(10)
C13B H13D 0.9800
C13B H13E 0.9800
C13B H13F 0.9800
C14B H14D 0.9800
C14B H14E 0.9800
C14B H14F 0.9800
C17 C22 1.482(5)
C17 C18 1.541(5)
C17 H17 1.0000
C18 C19 1.549(5)
C18 H18A 0.9900
C18 H18B 0.9900
C19 C20 1.503(6)
C19 H19A 0.9900
C19 H19B 0.9900
C20 C21 1.520(6)
C20 H20A 0.9900
C20 H20B 0.9900
C21 C22 1.557(6)
C21 H21A 0.9900
C21 H21B 0.9900
C22 H22A 0.9900
C22 H22B 0.9900
C23 C28 1.526(5)
C23 C24 1.529(4)
C23 H23 1.0000
C24 C25 1.524(5)
C24 H24A 0.9900
C24 H24B 0.9900
C25 C26 1.518(5)
C25 H25A 0.9900
C25 H25B 0.9900
C26 C27 1.513(5)
C26 H26A 0.9900
C26 H26B 0.9900
C27 C28 1.526(5)
C27 H27A 0.9900
C27 H27B 0.9900
C28 H28A 0.9900
C28 H28B 0.9900
C29 C30 1.519(5)
C29 C34 1.530(5)
C29 H29 1.0000
C30 C31 1.523(5)
C30 H30A 0.9900
C30 H30B 0.9900
C31 C32 1.543(6)
C31 H31A 0.9900
C31 H31B 0.9900
C32 C33 1.493(6)
C32 H32A 0.9900
C32 H32B 0.9900
C33 C34 1.521(5)
C33 H33A 0.9900
C33 H33B 0.9900
C34 H34A 0.9900
C34 H34B 0.9900
C35 C36 1.522(5)
C35 C40 1.531(5)
C35 H35 1.0000
C36 C37 1.547(5)
C36 H36A 0.9900
C36 H36B 0.9900
C37 C38 1.486(6)
C37 H37A 0.9900
C37 H37B 0.9900
C38 C39 1.512(6)
C38 H38A 0.9900
C38 H38B 0.9900
C39 C40 1.543(6)
C39 H39A 0.9900
C39 H39B 0.9900
C40 H40A 0.9900
C40 H40B 0.9900
C41 C42 1.499(5)
C41 C46 1.535(5)
C41 H41 1.0000
C42 C43 1.542(5)
C42 H42A 0.9900
C42 H42B 0.9900
C43 C44 1.513(6)
C43 H43A 0.9900
C43 H43B 0.9900
C44 C45 1.497(6)
C44 H44A 0.9900
C44 H44B 0.9900
C45 C46 1.535(5)
C45 H45A 0.9900
C45 H45B 0.9900
C46 H46A 0.9900
C46 H46B 0.9900
C47 C48 1.523(5)
C47 C52 1.530(5)
C47 H47 1.0000
C48 C49 1.523(5)
C48 H48A 0.9900
C48 H48B 0.9900
C49 C50 1.510(6)
C49 H49A 0.9900
C49 H49B 0.9900
C50 C51 1.512(6)
C50 H50A 0.9900
C50 H50B 0.9900
C51 C52 1.531(5)
C51 H51A 0.9900
C51 H51B 0.9900
C52 H52A 0.9900
C52 H52B 0.9900
